data_7050976
loop_
_publ_author_name
'Braga, Dario'
'Eckert, Matthieu'
'Fraccastoro, Matteo'
'Maini, Lucia'
'Grepioni, Fabrizia'
'Caneschi, Andrea'
'Sessoli, Roberta'

_publ_section_title
;
 The hydrogen oxalate anion allows one-dimensional columnar aggregation
 of organometallic sandwich cations
;
_journal_issue 10
_journal_name_full 'New Journal of Chemistry'
_journal_page_first 1280
_journal_paper_doi 10.1039/b205782d
_journal_volume 26
_journal_year 2002
_chemical_formula_sum 'C13 H14 Co O7'
_chemical_formula_weight 341.17
_chemical_name_systematic
; 
? 
;
_space_group_IT_number 14
_symmetry_cell_setting monoclinic
_symmetry_space_group_name_Hall '-P 2yn'
_symmetry_space_group_name_H-M 'P 1 21/n 1'
_atom_sites_solution_hydrogens geom
_atom_sites_solution_primary direct
_atom_sites_solution_secondary difmap
_audit_creation_method SHELXL-97
_cell_angle_alpha 90.00
_cell_angle_beta 102.94(6)
_cell_angle_gamma 90.00
_cell_formula_units_Z 4
_cell_length_a 6.978(6)
_cell_length_b 17.143(8)
_cell_length_c 11.240(6)
_cell_measurement_temperature 293(2)
_cell_volume 1310.4(15)
_computing_structure_refinement 'SHELXL-97 (Sheldrick, 1997)'
_computing_structure_solution 'SHELXS-97 (Sheldrick, 1990)'
_diffrn_ambient_temperature 293(2)
_diffrn_measured_fraction_theta_full 0.989
_diffrn_measured_fraction_theta_max 0.989
_diffrn_radiation_monochromator graphite
_diffrn_radiation_source 'fine-focus sealed tube'
_diffrn_radiation_type MoK\a
_diffrn_radiation_wavelength 0.71073
_diffrn_reflns_av_R_equivalents 0.0000
_diffrn_reflns_av_sigmaI/netI 0.0943
_diffrn_reflns_limit_h_max 8
_diffrn_reflns_limit_h_min -8
_diffrn_reflns_limit_k_max 20
_diffrn_reflns_limit_k_min 0
_diffrn_reflns_limit_l_max 13
_diffrn_reflns_limit_l_min 0
_diffrn_reflns_number 4512
_diffrn_reflns_theta_full 24.99
_diffrn_reflns_theta_max 24.99
_diffrn_reflns_theta_min 3.02
_exptl_absorpt_coefficient_mu 1.342
_exptl_absorpt_correction_T_max 1.00
_exptl_absorpt_correction_T_min 0.42
_exptl_absorpt_correction_type psi-scan
_exptl_crystal_colour yellow
_exptl_crystal_density_diffrn 1.724
_exptl_crystal_density_method 'not measured'
_exptl_crystal_F_000 700
_exptl_crystal_size_max 0.22
_exptl_crystal_size_mid 0.12
_exptl_crystal_size_min 0.12
_refine_diff_density_max 0.801
_refine_diff_density_min -0.613
_refine_diff_density_rms 0.141
_refine_ls_extinction_coef 0.0000(14)
_refine_ls_extinction_expression Fc^*^=kFc[1+0.001xFc^2^\l^3^/sin(2\q)]^-1/4^
_refine_ls_extinction_method SHELXL
_refine_ls_goodness_of_fit_ref 1.054
_refine_ls_hydrogen_treatment mixed
_refine_ls_matrix_type full
_refine_ls_number_parameters 173
_refine_ls_number_reflns 2281
_refine_ls_number_restraints 0
_refine_ls_restrained_S_all 1.054
_refine_ls_R_factor_all 0.1369
_refine_ls_R_factor_gt 0.0691
_refine_ls_shift/su_max 0.004
_refine_ls_shift/su_mean 0.001
_refine_ls_structure_factor_coef Fsqd
_refine_ls_weighting_details 'calc w=1/[\s^2^(Fo^2^)+(0.1016P)^2^+0.5483P] where P=(Fo^2^+2Fc^2^)/3'
_refine_ls_weighting_scheme calc
_refine_ls_wR_factor_gt 0.1530
_refine_ls_wR_factor_ref 0.1804
_reflns_number_gt 1362
_reflns_number_total 2281
_reflns_threshold_expression >2sigma(I)
_cod_data_source_file b205782d.txt
_cod_data_source_block me003
_cod_depositor_comments
;
The following automatic conversions were performed:
'_symmetry_cell_setting' value 'Monoclinic' changed to 'monoclinic'
according to '/home/saulius/struct/CIF-dictionaries/cif_core.dic'
dictionary named 'cif_core.dic' version 2.4.1 from
2010-06-29.

'_exptl_absorpt_correction_type' value 'Psi-scan' changed to
'psi-scan' according to
'/home/saulius/struct/CIF-dictionaries/cif_core.dic' dictionary named
'cif_core.dic' version 2.4.1 from 2010-06-29.

Automatic conversion script
Id: cif_fix_enum 1527 2010-12-29 10:47:43Z saulius 
;
_cod_original_sg_symbol_H-M P2(1)/n
_cod_database_code 7050976

loop_
_symmetry_equiv_pos_as_xyz
'x, y, z'
'-x+1/2, y+1/2, -z+1/2'
'-x, -y, -z'
'x-1/2, -y-1/2, z-1/2'

loop_
_atom_site_label
_atom_site_type_symbol
_atom_site_fract_x
_atom_site_fract_y
_atom_site_fract_z
_atom_site_U_iso_or_equiv
_atom_site_adp_type
_atom_site_occupancy
_atom_site_symmetry_multiplicity
_atom_site_calc_flag
_atom_site_refinement_flags
_atom_site_disorder_assembly
_atom_site_disorder_group
Co1 Co 0.50149(14) 0.72547(5) 0.82271(8) 0.0219(3) Uani 1 1 d . . .
C1 C 0.3198(9) 0.6984(3) 0.9351(3) 0.037(2) Uani 1 1 d G . .
H1 H 0.3579 0.6795 1.0144 0.045 Uiso 1 1 calc R . .
C2 C 0.2732(9) 0.6525(2) 0.8272(5) 0.039(2) Uani 1 1 d G . .
H2 H 0.2753 0.5984 0.8236 0.046 Uiso 1 1 calc R . .
C3 C 0.2227(9) 0.7039(3) 0.7260(3) 0.040(2) Uani 1 1 d G . .
H3 H 0.1860 0.6893 0.6443 0.047 Uiso 1 1 calc R . .
C4 C 0.2381(9) 0.7815(2) 0.7712(4) 0.0348(18) Uani 1 1 d G . .
H4 H 0.2133 0.8267 0.7244 0.042 Uiso 1 1 calc R . .
C5 C 0.2982(8) 0.7781(2) 0.9004(4) 0.0348(17) Uani 1 1 d G . .
H5 H 0.3195 0.8207 0.9531 0.042 Uiso 1 1 calc R . .
C6 C 0.6845(8) 0.7085(3) 0.7068(3) 0.0332(19) Uani 1 1 d G . .
H6 H 0.6480 0.6942 0.6251 0.040 Uiso 1 1 calc R . .
C7 C 0.7336(8) 0.6568(2) 0.8078(4) 0.0351(18) Uani 1 1 d G . .
H7 H 0.7349 0.6026 0.8037 0.042 Uiso 1 1 calc R . .
C8 C 0.7804(8) 0.7023(3) 0.9159(3) 0.0328(18) Uani 1 1 d G . .
H8 H 0.8178 0.6832 0.9952 0.039 Uiso 1 1 calc R . .
C9 C 0.7603(8) 0.7822(2) 0.8819(4) 0.0344(18) Uani 1 1 d G . .
H9 H 0.7821 0.8246 0.9349 0.041 Uiso 1 1 calc R . .
C10 C 0.7010(9) 0.7860(2) 0.7526(4) 0.0354(19) Uani 1 1 d G . .
H10 H 0.6772 0.8313 0.7061 0.043 Uiso 1 1 calc R . .
C11 C -1.0225(10) 0.5093(4) 0.5625(5) 0.0190(15) Uani 1 1 d . . .
O1 O -0.9668(7) 0.4530(2) 0.6423(4) 0.0271(11) Uani 1 1 d . . .
O2 O -1.0998(8) 0.5697(3) 0.5824(4) 0.0295(12) Uani 1 1 d . . .
C12 C 0.4793(10) 0.5045(4) 0.5631(6) 0.0218(15) Uani 1 1 d . . .
O3 O 0.5386(8) 0.4435(3) 0.6306(4) 0.0333(13) Uani 1 1 d . . .
O4 O 0.3982(8) 0.5613(3) 0.5939(4) 0.0291(12) Uani 1 1 d . . .
C13 C 0.0464(11) 0.4867(4) 0.9451(6) 0.0246(16) Uani 1 1 d . . .
O5 O -0.0687(8) 0.4706(3) 0.8473(4) 0.0349(13) Uani 1 1 d . . .
O6 O 0.2294(8) 0.4841(4) 0.9676(5) 0.0434(15) Uani 1 1 d . . .
O7 O 0.5100(8) 0.4417(3) 0.8508(4) 0.0317(12) Uani 1 1 d . . .
H300 H 0.5036 0.4458 0.7017 0.050 Uiso 1 1 d . . .
H700 H 0.3878 0.4579 0.8534 0.050 Uiso 1 1 d . . .
H701 H 0.6230 0.4718 0.8858 0.050 Uiso 1 1 d . . .

loop_
_atom_site_aniso_label
_atom_site_aniso_U_11
_atom_site_aniso_U_22
_atom_site_aniso_U_33
_atom_site_aniso_U_23
_atom_site_aniso_U_13
_atom_site_aniso_U_12
Co1 0.0221(6) 0.0205(5) 0.0231(5) -0.0015(4) 0.0047(4) -0.0011(5)
C1 0.041(5) 0.049(5) 0.024(4) 0.011(3) 0.011(4) -0.002(4)
C2 0.032(5) 0.027(4) 0.062(5) -0.008(4) 0.022(4) -0.005(3)
C3 0.036(5) 0.048(5) 0.034(4) -0.012(4) 0.008(4) -0.003(4)
C4 0.030(4) 0.034(4) 0.042(4) 0.008(4) 0.010(4) 0.012(4)
C5 0.027(4) 0.037(4) 0.043(4) -0.002(4) 0.013(4) -0.004(4)
C6 0.031(5) 0.046(5) 0.028(4) -0.011(3) 0.019(4) -0.004(4)
C7 0.024(4) 0.032(4) 0.047(5) -0.001(4) 0.003(4) 0.006(3)
C8 0.027(5) 0.040(4) 0.028(4) 0.003(3) -0.002(4) 0.001(3)
C9 0.031(5) 0.036(4) 0.036(4) -0.006(3) 0.005(4) -0.012(4)
C10 0.038(5) 0.025(4) 0.046(4) 0.003(3) 0.014(4) -0.003(3)
C11 0.016(4) 0.021(3) 0.021(3) -0.002(3) 0.006(3) 0.000(3)
O1 0.032(3) 0.025(3) 0.024(2) 0.005(2) 0.007(2) 0.010(2)
O2 0.034(3) 0.030(3) 0.028(3) -0.007(2) 0.014(2) 0.007(2)
C12 0.012(4) 0.028(4) 0.022(3) -0.003(3) -0.003(3) 0.004(3)
O3 0.044(3) 0.031(3) 0.026(3) 0.003(2) 0.010(3) 0.015(2)
O4 0.032(3) 0.028(3) 0.027(2) -0.007(2) 0.004(2) 0.006(2)
C13 0.024(5) 0.026(4) 0.023(4) 0.004(3) 0.004(4) 0.002(3)
O5 0.030(3) 0.056(3) 0.016(2) -0.012(2) 0.000(2) -0.007(3)
O6 0.030(4) 0.069(4) 0.032(3) -0.018(3) 0.008(3) -0.002(3)
O7 0.031(3) 0.039(3) 0.025(3) -0.003(2) 0.006(3) -0.002(2)

loop_
_atom_type_symbol
_atom_type_description
_atom_type_scat_dispersion_real
_atom_type_scat_dispersion_imag
_atom_type_scat_source
C C 0.0033 0.0016 'International Tables Vol C Tables 4.2.6.8 and 6.1.1.4'
H H 0.0000 0.0000 'International Tables Vol C Tables 4.2.6.8 and 6.1.1.4'
Co Co 0.3494 0.9721 'International Tables Vol C Tables 4.2.6.8 and 6.1.1.4'
O O 0.0106 0.0060 'International Tables Vol C Tables 4.2.6.8 and 6.1.1.4'

loop_
_geom_angle_atom_site_label_1
_geom_angle_atom_site_label_2
_geom_angle_atom_site_label_3
_geom_angle
_geom_angle_site_symmetry_1
_geom_angle_site_symmetry_3
_geom_angle_publ_flag
C9 Co1 C10 40.95(10) . . ?
C9 Co1 C8 40.94(10) . . ?
C10 Co1 C8 68.85(13) . . ?
C9 Co1 C1 122.6(2) . . ?
C10 Co1 C1 159.1(2) . . ?
C8 Co1 C1 107.1(2) . . ?
C9 Co1 C2 158.6(2) . . ?
C10 Co1 C2 158.7(2) . . ?
C8 Co1 C2 122.14(19) . . ?
C1 Co1 C2 40.86(10) . . ?
C9 Co1 C5 107.56(18) . . ?
C10 Co1 C5 122.94(19) . . ?
C8 Co1 C5 122.97(19) . . ?
C1 Co1 C5 40.85(10) . . ?
C2 Co1 C5 68.72(13) . . ?
C9 Co1 C6 68.80(13) . . ?
C10 Co1 C6 40.83(10) . . ?
C8 Co1 C6 68.71(13) . . ?
C1 Co1 C6 158.61(19) . . ?
C2 Co1 C6 122.30(19) . . ?
C5 Co1 C6 158.99(19) . . ?
C9 Co1 C3 159.27(19) . . ?
C10 Co1 C3 122.7(2) . . ?
C8 Co1 C3 158.28(19) . . ?
C1 Co1 C3 68.70(14) . . ?
C2 Co1 C3 40.80(11) . . ?
C5 Co1 C3 68.64(14) . . ?
C6 Co1 C3 107.03(19) . . ?
C9 Co1 C7 68.79(14) . . ?
C10 Co1 C7 68.71(13) . . ?
C8 Co1 C7 40.82(10) . . ?
C1 Co1 C7 122.5(2) . . ?
C2 Co1 C7 106.75(19) . . ?
C5 Co1 C7 159.0(2) . . ?
C6 Co1 C7 40.75(9) . . ?
C3 Co1 C7 122.15(19) . . ?
C9 Co1 C4 123.15(19) . . ?
C10 Co1 C4 107.53(19) . . ?
C8 Co1 C4 159.45(19) . . ?
C1 Co1 C4 68.69(13) . . ?
C2 Co1 C4 68.66(14) . . ?
C5 Co1 C4 40.78(10) . . ?
C6 Co1 C4 122.63(19) . . ?
C3 Co1 C4 40.75(11) . . ?
C7 Co1 C4 158.49(19) . . ?
C2 C1 C5 108.0 . . ?
C2 C1 Co1 69.6(2) . . ?
C5 C1 Co1 69.7(2) . . ?
C2 C1 H1 126.0 . . ?
C5 C1 H1 126.0 . . ?
Co1 C1 H1 126.3 . . ?
C1 C2 C3 108.0 . . ?
C1 C2 Co1 69.5(2) . . ?
C3 C2 Co1 69.7(2) . . ?
C1 C2 H2 126.0 . . ?
C3 C2 H2 126.0 . . ?
Co1 C2 H2 126.3 . . ?
C4 C3 C2 108.0 . . ?
C4 C3 Co1 69.7(2) . . ?
C2 C3 Co1 69.4(2) . . ?
C4 C3 H3 126.0 . . ?
C2 C3 H3 126.0 . . ?
Co1 C3 H3 126.5 . . ?
C3 C4 C5 108.0 . . ?
C3 C4 Co1 69.6(2) . . ?
C5 C4 Co1 69.5(2) . . ?
C3 C4 H4 126.0 . . ?
C5 C4 H4 126.0 . . ?
Co1 C4 H4 126.5 . . ?
C4 C5 C1 108.0 . . ?
C4 C5 Co1 69.7(2) . . ?
C1 C5 Co1 69.5(2) . . ?
C4 C5 H5 126.0 . . ?
C1 C5 H5 126.0 . . ?
Co1 C5 H5 126.4 . . ?
C7 C6 C10 108.0 . . ?
C7 C6 Co1 69.6(2) . . ?
C10 C6 Co1 69.31(19) . . ?
C7 C6 H6 126.0 . . ?
C10 C6 H6 126.0 . . ?
Co1 C6 H6 126.6 . . ?
C6 C7 C8 108.0 . . ?
C6 C7 Co1 69.6(2) . . ?
C8 C7 Co1 69.3(2) . . ?
C6 C7 H7 126.0 . . ?
C8 C7 H7 126.0 . . ?
Co1 C7 H7 126.6 . . ?
C9 C8 C7 108.0 . . ?
C9 C8 Co1 69.35(19) . . ?
C7 C8 Co1 69.86(19) . . ?
C9 C8 H8 126.0 . . ?
C7 C8 H8 126.0 . . ?
Co1 C8 H8 126.4 . . ?
C10 C9 C8 108.0 . . ?
C10 C9 Co1 69.7(2) . . ?
C8 C9 Co1 69.7(2) . . ?
C10 C9 H9 126.0 . . ?
C8 C9 H9 126.0 . . ?
Co1 C9 H9 126.2 . . ?
C9 C10 C6 108.0 . . ?
C9 C10 Co1 69.4(2) . . ?
C6 C10 Co1 69.86(19) . . ?
C9 C10 H10 126.0 . . ?
C6 C10 H10 126.0 . . ?
Co1 C10 H10 126.3 . . ?
O2 C11 O1 125.3(6) . . ?
O2 C11 C11 122.4(7) . 3_366 ?
O1 C11 C11 112.3(6) . 3_366 ?
O4 C12 O3 125.7(6) . . ?
O4 C12 C12 123.1(7) . 3_666 ?
O3 C12 C12 111.1(7) . 3_666 ?
C12 O3 H300 111.9 . . ?
O5 C13 O6 127.2(6) . . ?
O5 C13 C13 117.3(8) . 3_567 ?
O6 C13 C13 115.6(8) . 3_567 ?
H700 O7 H701 121.3 . . ?

loop_
_geom_bond_atom_site_label_1
_geom_bond_atom_site_label_2
_geom_bond_distance
_geom_bond_site_symmetry_2
_geom_bond_publ_flag
Co1 C9 2.028(5) . ?
Co1 C10 2.032(5) . ?
Co1 C8 2.032(6) . ?
Co1 C1 2.033(5) . ?
Co1 C2 2.035(6) . ?
Co1 C5 2.036(5) . ?
Co1 C6 2.039(5) . ?
Co1 C3 2.039(6) . ?
Co1 C7 2.039(5) . ?
Co1 C4 2.040(6) . ?
C1 C2 1.4200 . ?
C1 C5 1.4200 . ?
C1 H1 0.9300 . ?
C2 C3 1.4200 . ?
C2 H2 0.9300 . ?
C3 C4 1.4200 . ?
C3 H3 0.9300 . ?
C4 C5 1.4200 . ?
C4 H4 0.9300 . ?
C5 H5 0.9300 . ?
C6 C7 1.4200 . ?
C6 C10 1.4200 . ?
C6 H6 0.9300 . ?
C7 C8 1.4200 . ?
C7 H7 0.9300 . ?
C8 C9 1.4200 . ?
C8 H8 0.9300 . ?
C9 C10 1.4200 . ?
C9 H9 0.9300 . ?
C10 H10 0.9300 . ?
C11 O2 1.211(8) . ?
C11 O1 1.315(7) . ?
C11 C11 1.541(12) 3_366 ?
C12 O4 1.216(8) . ?
C12 O3 1.305(8) . ?
C12 C12 1.517(12) 3_666 ?
O3 H300 0.8868 . ?
C13 O5 1.238(8) . ?
C13 O6 1.246(9) . ?
C13 C13 1.585(13) 3_567 ?
O7 H700 0.9039 . ?
O7 H701 0.9511 . ?
